data_2007056
loop_
_publ_author_name
'Geiser, Urs'
'Williams, Jack M.'

_publ_section_title
;
 Bis(tetra-<i>n</i>-butylammonium)
 Hexa-\m~3~-sulfido-hexakis(nitrosoiron)
;
_journal_issue 3
_journal_name_full 'Acta Crystallographica Section C'
_journal_page_first 292
_journal_page_last 293
_journal_paper_doi 10.1107/S0108270197013802
_journal_volume 54
_journal_year 1998
_chemical_formula_iupac '[N (C4 H9)4]2 [Fe6 S6 (N1 O1)6]'
_chemical_formula_moiety '(N (C4 H9)4)2 (Fe6 S6 (NO)6)'
_chemical_formula_sum 'C32 H72 Fe6 N8 O6 S6'
_chemical_formula_weight 1192.43
_chemical_name_systematic
;
 Bis(tetra-n-butylammonium) hexakis((\m~3~-sulfido)-nitroso-iron)
;
_space_group_IT_number 14
_symmetry_cell_setting monoclinic
_symmetry_space_group_name_Hall '-P 2yn'
_symmetry_space_group_name_H-M 'P 1 21/n 1'
_audit_creation_method 'manual editing of SHELXTL cif file'
_cell_angle_alpha 90
_cell_angle_beta 99.4440(10)
_cell_angle_gamma 90
_cell_formula_units_Z 2
_cell_length_a 12.6451(6)
_cell_length_b 11.5793(6)
_cell_length_c 17.7855(9)
_cell_measurement_reflns_used 8192
_cell_measurement_temperature 153(2)
_cell_measurement_theta_max 26
_cell_measurement_theta_min 2
_cell_volume 2568.9(2)
_computing_cell_refinement SMART
_computing_data_collection 'SMART (Siemens, 1995)'
_computing_data_reduction 'XPREP SAINT (Siemens, 1995)'
_computing_molecular_graphics SHELXTL
_computing_publication_material SHELXTL
_computing_structure_refinement SHELXTL
_computing_structure_solution 'SHELXTL (Sheldrick, 1994)'
_diffrn_ambient_temperature 153(2)
_diffrn_measurement_device 'Siemens SMART'
_diffrn_measurement_method 'area detector \w'
_diffrn_radiation_monochromator graphite
_diffrn_radiation_source 'sealed tube'
_diffrn_radiation_type MoK\a
_diffrn_radiation_wavelength 0.71073
_diffrn_reflns_av_R_equivalents 0.045
_diffrn_reflns_av_sigmaI/netI 0.0371
_diffrn_reflns_limit_h_max 16
_diffrn_reflns_limit_h_min -16
_diffrn_reflns_limit_k_max 14
_diffrn_reflns_limit_k_min -14
_diffrn_reflns_limit_l_max 23
_diffrn_reflns_limit_l_min -16
_diffrn_reflns_number 16370
_diffrn_reflns_theta_max 28.28
_diffrn_reflns_theta_min 1.84
_diffrn_standards_decay_% 0
_diffrn_standards_interval_count 0
_diffrn_standards_interval_time 0
_diffrn_standards_number 0
_exptl_absorpt_coefficient_mu 1.94
_exptl_absorpt_correction_T_max 0.75
_exptl_absorpt_correction_T_min 0.58
_exptl_absorpt_correction_type integration
_exptl_crystal_colour black
_exptl_crystal_density_diffrn 1.542
_exptl_crystal_density_method 'not measured'
_exptl_crystal_description 'slanted block'
_exptl_crystal_F_000 1240
_exptl_crystal_size_max 0.25
_exptl_crystal_size_mid 0.20
_exptl_crystal_size_min 0.18
_refine_diff_density_max 1.3
_refine_diff_density_min -0.6
_refine_ls_extinction_coef 0.0013(2)
_refine_ls_extinction_method SHELXTL
_refine_ls_goodness_of_fit_all 1.019
_refine_ls_goodness_of_fit_obs 1.017
_refine_ls_hydrogen_treatment constr
_refine_ls_matrix_type full
_refine_ls_number_parameters 263
_refine_ls_number_reflns 5937
_refine_ls_number_restraints 0
_refine_ls_restrained_S_all 1.019
_refine_ls_restrained_S_obs 1.017
_refine_ls_R_factor_all 0.055
_refine_ls_R_factor_obs .041
_refine_ls_shift/esd_max -0.029
_refine_ls_shift/esd_mean 0.001
_refine_ls_structure_factor_coef Fsqd
_refine_ls_weighting_details 'calc w = 1/[\s^2^(Fo^2^)+(0.051P)^2^+4.29P] where P = (Fo^2^+2Fc^2^)/3'
_refine_ls_weighting_scheme calc
_refine_ls_wR_factor_all 0.114
_refine_ls_wR_factor_obs .104
_reflns_number_observed 4912
_reflns_number_total 5937
_reflns_observed_criterion >2\s(I)
_cod_data_source_file bk1352.cif
_cod_data_source_block tbafe6
_cod_original_sg_symbol_H-M 'P 21/n'
_cod_database_code 2007056

loop_
_symmetry_equiv_pos_as_xyz
'x, y, z'
'-x+1/2, y+1/2, -z+1/2'
'-x, -y, -z'
'x-1/2, -y-1/2, z-1/2'

loop_
_atom_site_aniso_label
_atom_site_aniso_U_11
_atom_site_aniso_U_22
_atom_site_aniso_U_33
_atom_site_aniso_U_12
_atom_site_aniso_U_13
_atom_site_aniso_U_23
Fe1 .0320(2) .0317(2) .0258(2) .0035(2) .0064(2) .0028(2)
Fe2 .0259(2) .0304(2) .0304(2) .0042(2) .0048(2) .0015(2)
Fe3 .0314(2) .0265(2) .0312(2) .0010(2) .0043(2) -.0024(2)
S1 .0331(4) .0293(4) .0331(4) .0054(3) .0064(3) -.0021(3)
S2 .0323(4) .0289(4) .0339(4) .0002(3) .0083(3) .0036(3)
S3 .0300(4) .0335(4) .0277(4) .0044(3) .0008(3) .0013(3)
N1 .044(2) .042(2) .0328(14) .0058(12) .0105(12) .0034(12)
O1 .078(2) .073(2) .0383(14) .017(2) .0271(14) .0071(14)
N2 .0342(14) .042(2) .0340(14) .0057(12) .0060(11) .0016(12)
O2 .0307(13) .076(2) .070(2) .0092(13) .0161(12) .005(2)
N3 .039(2) .0338(14) .046(2) .0042(12) .0025(13) -.0043(13)
O3 .061(2) .047(2) .085(2) -.0028(13) -.012(2) -.031(2)
N4 .0308(13) .0334(13) .0398(14) .0077(10) .0089(11) .0056(12)
C11 .031(2) .036(2) .040(2) .0047(13) .0079(13) .0054(14)
C12 .042(2) .033(2) .039(2) -.0017(13) .0078(14) .0073(14)
C13 .041(2) .046(2) .055(2) -.002(2) .015(2) .010(2)
C14 .055(2) .061(3) .075(3) -.014(2) .023(2) .008(2)
C21 .033(2) .033(2) .040(2) .0027(12) .0083(13) .0061(13)
C22 .039(2) .049(2) .062(2) .002(2) .023(2) .001(2)
C23 .051(2) .066(3) .068(3) -.002(2) .034(2) .011(2)
C24 .069(3) .057(3) .113(4) -.023(2) .040(3) -.002(3)
C31 .038(2) .045(2) .043(2) .0082(15) .0034(15) .010(2)
C32 .049(2) .055(2) .047(2) .001(2) .007(2) -.001(2)
C33 .078(3) .071(3) .047(2) .007(2) -.004(2) .003(2)
C34 .059(3) .123(5) .083(4) .016(3) -.017(3) -.031(4)
C41 .050(2) .030(2) .053(2) .0072(14) .018(2) .000(2)
C42 .065(3) .042(2) .052(2) -.010(2) .015(2) -.007(2)
C43 .121(5) .048(2) .058(3) -.013(3) .012(3) -.008(2)
C44 .111(5) .074(4) .090(4) -.013(3) -.002(4) -.015(3)

loop_
_atom_site_label
_atom_site_fract_x
_atom_site_fract_y
_atom_site_fract_z
_atom_site_U_iso_or_equiv
_atom_site_thermal_displace_type
_atom_site_calc_flag
_atom_site_refinement_flags
_atom_site_occupancy
_atom_site_disorder_group
_atom_site_type_symbol
Fe1 .46149(3) .48648(4) .12004(2) .02962(12) Uani d . 1 . Fe
Fe2 .32247(3) .52573(4) -.00502(2) .02887(12) Uani d . 1 . Fe
Fe3 .58592(3) .64331(4) .07140(2) .02979(12) Uani d . 1 . Fe
S1 .41084(6) .65759(7) .07185(4) .0317(2) Uani d . 1 . S
S2 .37058(6) .35460(6) .04446(4) .0314(2) Uani d . 1 . S
S3 .63737(6) .47342(7) .12204(4) .0308(2) Uani d . 1 . S
N1 .4315(2) .4722(3) .2072(2) .0391(6) Uani d . 1 . N
O1 .4033(3) .4722(3) .2676(2) .0613(8) Uani d . 1 . O
N2 .1921(2) .5516(3) -.0101(2) .0368(6) Uani d . 1 . N
O2 .0992(2) .5636(3) -.0108(2) .0580(7) Uani d . 1 . O
N3 .6501(2) .7520(2) .1207(2) .0404(6) Uani d . 1 . N
O3 .7023(2) .8220(3) .1589(2) .0672(9) Uani d . 1 . O
N4 .5148(2) .0825(2) .2410(2) .0343(6) Uani d . 1 . N
C11 .6305(2) .0654(3) .2301(2) .0352(7) Uani d . 1 . C
H11A .6753(2) .0593(3) .2812(2) .042 Uiso calc R 1 . H
H11B .6355(2) -.0095(3) .2040(2) .042 Uiso calc R 1 . H
C12 .6787(3) .1578(3) .1856(2) .0378(7) Uani d . 1 . C
H12A .6822(3) .2321(3) .2134(2) .045 Uiso calc R 1 . H
H12B .6336(3) .1686(3) .1351(2) .045 Uiso calc R 1 . H
C13 .7908(3) .1201(3) .1758(2) .0466(8) Uani d . 1 . C
H13A .7863(3) .0458(3) .1479(2) .056 Uiso calc R 1 . H
H13B .8345(3) .1075(3) .2266(2) .056 Uiso calc R 1 . H
C14 .8462(3) .2092(4) .1324(3) .0620(11) Uani d . 1 . C
H14A .9179(3) .1815(4) .1273(3) .093 Uiso calc R 1 . H
H14B .8522(3) .2825(4) .1603(3) .093 Uiso calc R 1 . H
H14C .8040(3) .2208(4) .0816(3) .093 Uiso calc R 1 . H
C21 .4857(3) -.0227(3) .2839(2) .0352(7) Uani d . 1 . C
H21A .5368(3) -.0283(3) .3323(2) .042 Uiso calc R 1 . H
H21B .4958(3) -.0921(3) .2534(2) .042 Uiso calc R 1 . H
C22 .3725(3) -.0254(3) .3024(3) .0486(9) Uani d . 1 . C
H22A .3635(3) .0373(3) .3387(3) .058 Uiso calc R 1 . H
H22B .3199(3) -.0131(3) .2553(3) .058 Uiso calc R 1 . H
C23 .3523(4) -.1416(4) .3373(3) .0590(11) Uani d . 1 . C
H23A .4139(4) -.1601(4) .3775(3) .071 Uiso calc R 1 . H
H23B .2878(4) -.1354(4) .3619(3) .071 Uiso calc R 1 . H
C24 .3366(4) -.2393(4) .2809(3) .0770(15) Uani d . 1 . C
H24A .3241(4) -.3111(4) .3073(3) .115 Uiso calc R 1 . H
H24B .4009(4) -.2476(4) .2572(3) .115 Uiso calc R 1 . H
H24C .2747(4) -.2228(4) .2416(3) .115 Uiso calc R 1 . H
C31 .4412(3) .0923(3) .1634(2) .0425(8) Uani d . 1 . C
H31A .3663(3) .0996(3) .1723(2) .051 Uiso calc R 1 . H
H31B .4594(3) .1642(3) .1382(2) .051 Uiso calc R 1 . H
C32 .4475(3) -.0082(4) .1093(2) .0502(9) Uani d . 1 . C
H32A .4452(3) -.0817(4) .1374(2) .060 Uiso calc R 1 . H
H32B .5166(3) -.0049(4) .0901(2) .060 Uiso calc R 1 . H
C33 .3544(4) -.0060(4) .0409(3) .0666(12) Uani d . 1 . C
H33A .3467(4) .0733(4) .0199(3) .080 Uiso calc R 1 . H
H33B .3722(4) -.0577(4) .0004(3) .080 Uiso calc R 1 . H
C34 .2499(4) -.0432(6) .0622(3) .092(2) Uani d . 1 . C
H34A .1938(4) -.0403(6) .0171(3) .137 Uiso calc R 1 . H
H34B .2310(4) .0087(6) .1015(3) .137 Uiso calc R 1 . H
H34C .2565(4) -.1223(6) .0820(3) .137 Uiso calc R 1 . H
C41 .5013(3) .1915(3) .2848(2) .0433(8) Uani d . 1 . C
H41A .5288(3) .2571(3) .2579(2) .052 Uiso calc R 1 . H
H41B .4237(3) .2046(3) .2838(2) .052 Uiso calc R 1 . H
C42 .5559(4) .1932(3) .3663(2) .0524(9) Uani d . 1 . C
H42A .6336(4) .1787(3) .3688(2) .063 Uiso calc R 1 . H
H42B .5262(4) .1315(3) .3952(2) .063 Uiso calc R 1 . H
C43 .5387(5) .3122(4) .4020(3) .0762(15) Uani d . 1 . C
H43A .5795(5) .3714(4) .3786(3) .091 Uiso calc R 1 . H
H43B .4618(5) .3327(4) .3900(3) .091 Uiso calc R 1 . H
C44 .5719(6) .3145(5) .4837(4) .094(2) Uani d . 1 . C
H44A .5592(6) .3916(5) .5031(4) .141 Uiso calc R 1 . H
H44B .6485(6) .2961(5) .4960(4) .141 Uiso calc R 1 . H
H44C .5307(6) .2573(5) .5075(4) .141 Uiso calc R 1 . H

loop_
_atom_type_symbol
_atom_type_description
_atom_type_scat_dispersion_real
_atom_type_scat_dispersion_imag
_atom_type_scat_source
C C 0.0033 0.0016 'International Tables Vol C Tables 4.2.6.8 and 6.1.1.4'
H H 0.0000 0.0000 'International Tables Vol C Tables 4.2.6.8 and 6.1.1.4'
N N 0.0061 0.0033 'International Tables Vol C Tables 4.2.6.8 and 6.1.1.4'
O O 0.0106 0.0060 'International Tables Vol C Tables 4.2.6.8 and 6.1.1.4'
S S 0.1246 0.1234 'International Tables Vol C Tables 4.2.6.8 and 6.1.1.4'
Fe Fe 0.3463 0.8444 'International Tables Vol C Tables 4.2.6.8 and 6.1.1.4'

loop_
_geom_angle_atom_site_label_1
_geom_angle_atom_site_label_2
_geom_angle_atom_site_label_3
_geom_angle_site_symmetry_1
_geom_angle_site_symmetry_3
_geom_angle
_geom_angle_publ_flag
N1 Fe1 S1 . . 110.76(10) yes
N1 Fe1 S3 . . 111.03(11) yes
S1 Fe1 S3 . . 107.01(3) yes
N1 Fe1 S2 . . 108.68(11) yes
S1 Fe1 S2 . . 107.01(3) yes
S3 Fe1 S2 . . 112.28(3) yes
N1 Fe1 Fe2 . . 125.48(10) ?
S1 Fe1 Fe2 . . 53.73(2) ?
S3 Fe1 Fe2 . . 123.47(3) ?
S2 Fe1 Fe2 . . 53.29(2) ?
N1 Fe1 Fe3 . . 127.82(11) ?
S1 Fe1 Fe3 . . 53.63(2) ?
S3 Fe1 Fe3 . . 53.39(2) ?
S2 Fe1 Fe3 . . 123.42(3) ?
Fe2 Fe1 Fe3 . . 87.47(2) ?
N2 Fe2 S2 . . 112.84(10) yes
N2 Fe2 S3 . 3_665 108.97(10) yes
S2 Fe2 S3 . 3_665 106.64(3) yes
N2 Fe2 S1 . . 107.66(10) yes
S2 Fe2 S1 . . 107.02(3) yes
S3 Fe2 S1 3_665 . 113.81(3) yes
N2 Fe2 Fe1 . . 126.46(10) ?
S2 Fe2 Fe1 . . 53.75(2) ?
S3 Fe2 Fe1 3_665 . 124.57(3) ?
S1 Fe2 Fe1 . . 53.27(2) ?
N2 Fe2 Fe3 . 3_665 127.64(10) ?
S2 Fe2 Fe3 . 3_665 53.39(2) ?
S3 Fe2 Fe3 3_665 3_665 53.26(2) ?
S1 Fe2 Fe3 . 3_665 124.67(3) ?
Fe1 Fe2 Fe3 . 3_665 88.21(2) ?
N3 Fe3 S3 . . 111.81(10) yes
N3 Fe3 S2 . 3_665 107.89(11) yes
S3 Fe3 S2 . 3_665 106.62(3) yes
N3 Fe3 S1 . . 109.95(10) yes
S3 Fe3 S1 . . 106.91(3) yes
S2 Fe3 S1 3_665 . 113.68(3) yes
N3 Fe3 Fe1 . . 127.72(11) ?
S3 Fe3 Fe1 . . 53.64(2) ?
S2 Fe3 Fe1 3_665 . 124.32(3) ?
S1 Fe3 Fe1 . . 53.28(2) ?
N3 Fe3 Fe2 . 3_665 125.59(10) ?
S3 Fe3 Fe2 . 3_665 53.45(2) ?
S2 Fe3 Fe2 3_665 3_665 53.19(2) ?
S1 Fe3 Fe2 . 3_665 124.44(3) ?
Fe1 Fe3 Fe2 . 3_665 88.02(2) ?
Fe1 S1 Fe3 . . 73.10(3) yes
Fe1 S1 Fe2 . . 72.99(3) yes
Fe3 S1 Fe2 . . 110.31(3) yes
Fe2 S2 Fe3 . 3_665 73.42(3) yes
Fe2 S2 Fe1 . . 72.95(3) yes
Fe3 S2 Fe1 3_665 . 111.80(3) yes
Fe3 S3 Fe2 . 3_665 73.28(3) yes
Fe3 S3 Fe1 . . 72.96(3) yes
Fe2 S3 Fe1 3_665 . 111.50(3) yes
O1 N1 Fe1 . . 172.9(3) yes
O2 N2 Fe2 . . 175.6(3) yes
O3 N3 Fe3 . . 173.9(3) yes
C41 N4 C21 . . 110.8(3) ?
C41 N4 C11 . . 111.6(3) ?
C21 N4 C11 . . 106.1(2) ?
C41 N4 C31 . . 107.4(3) ?
C21 N4 C31 . . 110.5(3) ?
C11 N4 C31 . . 110.5(2) ?
C12 C11 N4 . . 116.8(3) ?
C11 C12 C13 . . 108.6(3) ?
C12 C13 C14 . . 112.2(3) ?
N4 C21 C22 . . 116.2(3) ?
C23 C22 C21 . . 109.5(3) ?
C24 C23 C22 . . 114.0(4) ?
C32 C31 N4 . . 115.2(3) ?
C31 C32 C33 . . 111.9(3) ?
C34 C33 C32 . . 112.7(4) ?
C42 C41 N4 . . 115.9(3) ?
C41 C42 C43 . . 109.5(4) ?
C44 C43 C42 . . 113.1(5) ?

loop_
_geom_bond_atom_site_label_1
_geom_bond_atom_site_label_2
_geom_bond_site_symmetry_2
_geom_bond_distance
_geom_bond_publ_flag
Fe1 N1 . 1.664(3) yes
Fe1 S1 . 2.2114(9) yes
Fe1 S3 . 2.2235(9) yes
Fe1 S2 . 2.2256(9) yes
Fe1 Fe2 . 2.6384(6) yes
Fe1 Fe3 . 2.6398(6) yes
Fe2 N2 . 1.664(3) yes
Fe2 S2 . 2.2125(9) yes
Fe2 S3 3_665 2.2218(9) yes
Fe2 S1 . 2.2245(9) yes
Fe2 Fe3 3_665 2.6488(6) yes
Fe3 N3 . 1.666(3) yes
Fe3 S3 . 2.2163(9) yes
Fe3 S2 3_665 2.2184(9) yes
Fe3 S1 . 2.2214(9) yes
Fe3 Fe2 3_665 2.6488(6) no
S2 Fe3 3_665 2.2184(9) no
S3 Fe2 3_665 2.2218(9) no
N1 O1 . 1.186(4) yes
N2 O2 . 1.180(4) yes
N3 O3 . 1.187(4) yes
N4 C41 . 1.508(4) ?
N4 C21 . 1.515(4) ?
N4 C11 . 1.520(4) ?
N4 C31 . 1.536(4) ?
C11 C12 . 1.517(4) ?
C12 C13 . 1.521(5) ?
C13 C14 . 1.526(5) ?
C21 C22 . 1.521(5) ?
C22 C23 . 1.521(6) ?
C23 C24 . 1.502(7) ?
C31 C32 . 1.521(5) ?
C32 C33 . 1.548(6) ?
C33 C34 . 1.497(8) ?
C41 C42 . 1.500(6) ?
C42 C43 . 1.548(6) ?
C43 C44 . 1.446(7) ?

loop_
_geom_torsion_atom_site_label_1
_geom_torsion_atom_site_label_2
_geom_torsion_atom_site_label_3
_geom_torsion_atom_site_label_4
_geom_torsion_site_symmetry_1
_geom_torsion_site_symmetry_4
_geom_torsion
N1 Fe1 Fe2 N2 . . 5.6(2)
S1 Fe1 Fe2 N2 . . -85.38(13)
S3 Fe1 Fe2 N2 . . -172.50(13)
S2 Fe1 Fe2 N2 . . 93.26(13)
Fe3 Fe1 Fe2 N2 . . -130.64(13)
N1 Fe1 Fe2 S2 . . -87.67(13)
S1 Fe1 Fe2 S2 . . -178.64(4)
S3 Fe1 Fe2 S2 . . 94.24(4)
Fe3 Fe1 Fe2 S2 . . 136.10(3)
N1 Fe1 Fe2 S3 . 3_665 -173.43(13)
S1 Fe1 Fe2 S3 . 3_665 95.60(4)
S3 Fe1 Fe2 S3 . 3_665 8.48(6)
S2 Fe1 Fe2 S3 . 3_665 -85.76(4)
Fe3 Fe1 Fe2 S3 . 3_665 50.34(4)
N1 Fe1 Fe2 S1 . . 90.97(13)
S3 Fe1 Fe2 S1 . . -87.12(4)
S2 Fe1 Fe2 S1 . . 178.64(4)
Fe3 Fe1 Fe2 S1 . . -45.26(3)
N1 Fe1 Fe2 Fe3 . 3_665 -131.86(13)
S1 Fe1 Fe2 Fe3 . 3_665 137.17(3)
S3 Fe1 Fe2 Fe3 . 3_665 50.05(3)
S2 Fe1 Fe2 Fe3 . 3_665 -44.20(3)
Fe3 Fe1 Fe2 Fe3 . 3_665 91.90(2)
N1 Fe1 Fe3 N3 . . -1.4(2)
S1 Fe1 Fe3 N3 . . 87.77(13)
S3 Fe1 Fe3 N3 . . -90.79(13)
S2 Fe1 Fe3 N3 . . 174.87(12)
Fe2 Fe1 Fe3 N3 . . 133.11(12)
N1 Fe1 Fe3 S3 . . 89.38(13)
S1 Fe1 Fe3 S3 . . 178.55(4)
S2 Fe1 Fe3 S3 . . -94.35(4)
Fe2 Fe1 Fe3 S3 . . -136.10(3)
N1 Fe1 Fe3 S2 . 3_665 175.23(13)
S1 Fe1 Fe3 S2 . 3_665 -95.59(4)
S3 Fe1 Fe3 S2 . 3_665 85.85(4)
S2 Fe1 Fe3 S2 . 3_665 -8.49(6)
Fe2 Fe1 Fe3 S2 . 3_665 -50.25(4)
N1 Fe1 Fe3 S1 . . -89.17(13)
S3 Fe1 Fe3 S1 . . -178.55(4)
S2 Fe1 Fe3 S1 . . 87.10(4)
Fe2 Fe1 Fe3 S1 . . 45.34(3)
N1 Fe1 Fe3 Fe2 . 3_665 133.78(13)
S1 Fe1 Fe3 Fe2 . 3_665 -137.04(3)
S3 Fe1 Fe3 Fe2 . 3_665 44.40(3)
S2 Fe1 Fe3 Fe2 . 3_665 -49.94(3)
Fe2 Fe1 Fe3 Fe2 . 3_665 -91.70(2)
N1 Fe1 S1 Fe3 . . 122.36(11)
S3 Fe1 S1 Fe3 . . 1.21(3)
S2 Fe1 S1 Fe3 . . -119.33(3)
Fe2 Fe1 S1 Fe3 . . -118.19(3)
N1 Fe1 S1 Fe2 . . -119.45(11)
S3 Fe1 S1 Fe2 . . 119.40(3)
S2 Fe1 S1 Fe2 . . -1.14(3)
Fe3 Fe1 S1 Fe2 . . 118.19(3)
N3 Fe3 S1 Fe1 . . -122.77(11)
S3 Fe3 S1 Fe1 . . -1.22(3)
S2 Fe3 S1 Fe1 3_665 . 116.16(3)
Fe2 Fe3 S1 Fe1 3_665 . 55.67(3)
N3 Fe3 S1 Fe2 . . 173.23(11)
S3 Fe3 S1 Fe2 . . -65.21(4)
S2 Fe3 S1 Fe2 3_665 . 52.17(5)
Fe1 Fe3 S1 Fe2 . . -64.00(3)
Fe2 Fe3 S1 Fe2 3_665 . -8.32(5)
N2 Fe2 S1 Fe1 . . 122.72(10)
S2 Fe2 S1 Fe1 . . 1.15(3)
S3 Fe2 S1 Fe1 3_665 . -116.39(3)
Fe3 Fe2 S1 Fe1 3_665 . -55.72(3)
N2 Fe2 S1 Fe3 . . -173.22(10)
S2 Fe2 S1 Fe3 . . 65.21(4)
S3 Fe2 S1 Fe3 3_665 . -52.33(5)
Fe1 Fe2 S1 Fe3 . . 64.06(3)
Fe3 Fe2 S1 Fe3 3_665 . 8.34(5)
N2 Fe2 S2 Fe3 . 3_665 120.84(11)
S3 Fe2 S2 Fe3 3_665 3_665 1.23(3)
S1 Fe2 S2 Fe3 . 3_665 -120.91(3)
Fe1 Fe2 S2 Fe3 . 3_665 -119.77(3)
N2 Fe2 S2 Fe1 . . -119.39(11)
S3 Fe2 S2 Fe1 3_665 . 121.00(3)
S1 Fe2 S2 Fe1 . . -1.14(3)
Fe3 Fe2 S2 Fe1 3_665 . 119.77(3)
N1 Fe1 S2 Fe2 . . 120.80(11)
S1 Fe1 S2 Fe2 . . 1.15(3)
S3 Fe1 S2 Fe2 . . -115.98(3)
Fe3 Fe1 S2 Fe2 . . -56.09(3)
N1 Fe1 S2 Fe3 . 3_665 -175.56(11)
S1 Fe1 S2 Fe3 . 3_665 64.79(4)
S3 Fe1 S2 Fe3 . 3_665 -52.34(5)
Fe2 Fe1 S2 Fe3 . 3_665 63.64(3)
Fe3 Fe1 S2 Fe3 . 3_665 7.55(5)
N3 Fe3 S3 Fe2 . 3_665 -118.93(11)
S2 Fe3 S3 Fe2 3_665 3_665 -1.23(3)
S1 Fe3 S3 Fe2 . 3_665 120.70(3)
Fe1 Fe3 S3 Fe2 . 3_665 119.49(3)
N3 Fe3 S3 Fe1 . . 121.59(11)
S2 Fe3 S3 Fe1 3_665 . -120.72(3)
S1 Fe3 S3 Fe1 . . 1.21(3)
Fe2 Fe3 S3 Fe1 3_665 . -119.49(3)
N1 Fe1 S3 Fe3 . . -122.19(11)
S1 Fe1 S3 Fe3 . . -1.22(3)
S2 Fe1 S3 Fe3 . . 115.91(3)
Fe2 Fe1 S3 Fe3 . . 56.14(3)
N1 Fe1 S3 Fe2 . 3_665 174.17(11)
S1 Fe1 S3 Fe2 . 3_665 -64.86(4)
S2 Fe1 S3 Fe2 . 3_665 52.27(5)
Fe2 Fe1 S3 Fe2 . 3_665 -7.50(5)
Fe3 Fe1 S3 Fe2 . 3_665 -63.64(3)
S1 Fe1 N1 O1 . . 14.(3)
S3 Fe1 N1 O1 . . 133.(3)
S2 Fe1 N1 O1 . . -103.(3)
Fe2 Fe1 N1 O1 . . -46.(3)
Fe3 Fe1 N1 O1 . . 73.(3)
S2 Fe2 N2 O2 . . 11.(4)
S3 Fe2 N2 O2 3_665 . 129.(4)
S1 Fe2 N2 O2 . . -107.(4)
Fe1 Fe2 N2 O2 . . -50.(4)
Fe3 Fe2 N2 O2 3_665 . 71.(4)
S3 Fe3 N3 O3 . . 16.(3)
S2 Fe3 N3 O3 3_665 . -101.(3)
S1 Fe3 N3 O3 . . 135.(3)
Fe1 Fe3 N3 O3 . . 76.(3)
Fe2 Fe3 N3 O3 3_665 . -44.(3)
C41 N4 C11 C12 . . -61.4(4)
C21 N4 C11 C12 . . 177.8(3)
C31 N4 C11 C12 . . 58.0(4)
N4 C11 C12 C13 . . -175.5(3)
C11 C12 C13 C14 . . -179.2(3)
C41 N4 C21 C22 . . 58.2(4)
C11 N4 C21 C22 . . 179.5(3)
C31 N4 C21 C22 . . -60.7(4)
N4 C21 C22 C23 . . 173.7(3)
C21 C22 C23 C24 . . -73.9(5)
C41 N4 C31 C32 . . 177.4(3)
C21 N4 C31 C32 . . -61.6(4)
C11 N4 C31 C32 . . 55.5(4)
N4 C31 C32 C33 . . 167.1(3)
C31 C32 C33 C34 . . -74.8(5)
C21 N4 C41 C42 . . 51.8(4)
C11 N4 C41 C42 . . -66.2(4)
C31 N4 C41 C42 . . 172.6(3)
N4 C41 C42 C43 . . 177.5(4)
C41 C42 C43 C44 . . 169.5(5)
